data_7100394
loop_
_publ_author_name
'A. Albinati'
'Valeria Filippi'
'Piero Leoni'
'Lorella Marchetti'
'Marco Pasquali'
'V. Passarelli'

_publ_section_title
;
Unprecedented Reversible Coupling of Alkynyl and
Phosphide ligands on a Dinuclear Platinum Framework
;
_journal_name_full 'Chemical Communications'
_journal_paper_doi 10.1039/b418893d
_journal_year 2005
_chemical_formula_moiety 3.THF
_chemical_formula_sum 'C37 H57 Br O2 P2 Pt2'
_chemical_formula_weight 1065.86
_chemical_name_common
;
(Pt2(mu&#x0096;P(tBu)2)(mu,eta1,eta2&#x0096;C(Ph)CH2)(C=C&#x0096;Ph)(CO)(PtBu2H
)(Br))
;
_space_group_IT_number 14
_symmetry_cell_setting monoclinic
_symmetry_space_group_name_Hall '-P 2yn'
_symmetry_space_group_name_H-M 'P 1 21/n 1'
_cell_angle_alpha 90.00
_cell_angle_beta 104.380(1)
_cell_angle_gamma 90.00
_cell_formula_units_Z 4
_cell_length_a 15.9215(2)
_cell_length_b 11.2562(2)
_cell_length_c 22.8096(3)
_cell_measurement_temperature 200(2)
_cell_volume 3959.8(1)
_diffrn_ambient_temperature 200(2)
_exptl_crystal_density_diffrn 1.788
_cod_original_sg_symbol_H-M 'P 21/n'
_cod_database_code 7100394

loop_
_symmetry_equiv_pos_as_xyz
'x, y, z'
'-x+1/2, y+1/2, -z+1/2'
'-x, -y, -z'
'x-1/2, -y-1/2, z-1/2'

loop_
_atom_site_label
_atom_site_type_symbol
_atom_site_fract_x
_atom_site_fract_y
_atom_site_fract_z
_atom_site_U_iso_or_equiv
_atom_site_adp_type
_atom_site_occupancy
_atom_site_symmetry_multiplicity
_atom_site_calc_flag
_atom_site_refinement_flags
_atom_site_disorder_assembly
_atom_site_disorder_group
Pt1 Pt 0.937284(9) 0.865620(12) 0.161971(6) 0.02308(4) Uani 1 1 d . . .
Pt2 Pt 0.840850(10) 0.728391(13) 0.021210(6) 0.02899(4) Uani 1 1 d . . .
Br1 Br 0.87496(4) 0.75400(5) -0.08028(2) 0.05704(14) Uani 1 1 d . . .
P2 P 1.05129(6) 0.99623(8) 0.20180(4) 0.02534(18) Uani 1 1 d . . .
P1 P 0.82823(6) 0.72962(8) 0.11924(4) 0.02506(18) Uani 1 1 d . . .
C1 C 0.7455(3) 0.6291(4) -0.01529(17) 0.0364(9) Uani 1 1 d . . .
O1 O 0.6903(2) 0.5683(3) -0.03885(14) 0.0511(8) Uani 1 1 d . . .
C10 C 0.9292(2) 0.8320(3) 0.24514(16) 0.0291(8) Uani 1 1 d . . .
C11 C 0.9190(3) 0.8197(4) 0.29580(17) 0.0327(8) Uani 1 1 d . . .
C12 C 0.9065(3) 0.8076(4) 0.35588(17) 0.0341(8) Uani 1 1 d . . .
C13 C 0.9607(3) 0.8658(4) 0.40483(19) 0.0469(11) Uani 1 1 d . . .
H13 H 1.0059 0.9154 0.3984 0.061 Uiso 1 1 calc R . .
C14 C 0.9496(3) 0.8520(5) 0.4625(2) 0.0563(13) Uani 1 1 d . . .
H14 H 0.9878 0.8909 0.4956 0.073 Uiso 1 1 calc R . .
C15 C 0.8841(4) 0.7830(5) 0.4726(2) 0.0562(14) Uani 1 1 d . . .
H15 H 0.8765 0.7748 0.5124 0.073 Uiso 1 1 calc R . .
C16 C 0.8293(4) 0.7253(4) 0.4252(2) 0.0535(13) Uani 1 1 d . . .
H16 H 0.7839 0.6770 0.4323 0.070 Uiso 1 1 calc R . .
C17 C 0.8399(3) 0.7373(4) 0.3673(2) 0.0444(10) Uani 1 1 d . . .
H17 H 0.8015 0.6972 0.3347 0.058 Uiso 1 1 calc R . .
C2 C 0.9267(3) 0.9538(3) 0.07265(17) 0.0338(8) Uani 1 1 d . . .
H2A H 0.8682 0.9834 0.0522 0.044 Uiso 1 1 calc R . .
H2B H 0.9728 1.0122 0.0716 0.044 Uiso 1 1 calc R . .
C3 C 0.9441(3) 0.8384(3) 0.05878(16) 0.0315(8) Uani 1 1 d . . .
C4 C 1.0335(3) 0.7982(4) 0.05892(18) 0.0376(9) Uani 1 1 d . . .
C5 C 1.1007(3) 0.8792(5) 0.0589(2) 0.0500(12) Uani 1 1 d . . .
H5 H 1.0901 0.9623 0.0586 0.065 Uiso 1 1 calc R . .
C6 C 1.1831(4) 0.8366(7) 0.0592(3) 0.0742(18) Uani 1 1 d . . .
H6 H 1.2282 0.8911 0.0583 0.096 Uiso 1 1 calc R . .
C7 C 1.1999(4) 0.7159(7) 0.0608(3) 0.088(2) Uani 1 1 d . . .
H7 H 1.2569 0.6883 0.0626 0.115 Uiso 1 1 calc R . .
C8 C 1.1350(4) 0.6368(6) 0.0597(3) 0.0758(18) Uani 1 1 d . . .
H8 H 1.1463 0.5539 0.0604 0.098 Uiso 1 1 calc R . .
C9 C 1.0519(3) 0.6779(5) 0.0576(2) 0.0524(12) Uani 1 1 d . . .
H9 H 1.0065 0.6220 0.0552 0.068 Uiso 1 1 calc R . .
C111 C 0.8487(3) 0.5748(3) 0.15239(17) 0.0345(9) Uani 1 1 d . . .
C112 C 0.9478(3) 0.5590(4) 0.1733(2) 0.0494(11) Uani 1 1 d . . .
H11A H 0.9722 0.6202 0.2032 0.064 Uiso 1 1 calc R . .
H11B H 0.9730 0.5665 0.1384 0.064 Uiso 1 1 calc R . .
H11C H 0.9611 0.4802 0.1915 0.064 Uiso 1 1 calc R . .
C113 C 0.8124(4) 0.5562(4) 0.2077(2) 0.0544(12) Uani 1 1 d . . .
H11D H 0.8243 0.4747 0.2225 0.071 Uiso 1 1 calc R . .
H11E H 0.7497 0.5699 0.1965 0.071 Uiso 1 1 calc R . .
H11F H 0.8401 0.6121 0.2396 0.071 Uiso 1 1 calc R . .
C114 C 0.8115(3) 0.4792(4) 0.1053(2) 0.0507(12) Uani 1 1 d . . .
H11G H 0.8207 0.4007 0.1243 0.066 Uiso 1 1 calc R . .
H11H H 0.8407 0.4831 0.0722 0.066 Uiso 1 1 calc R . .
H11I H 0.7492 0.4928 0.0891 0.066 Uiso 1 1 calc R . .
C121 C 0.7179(3) 0.7878(4) 0.12197(18) 0.0356(9) Uani 1 1 d . . .
C122 C 0.7067(3) 0.9050(5) 0.0870(3) 0.0596(14) Uani 1 1 d . . .
H12A H 0.6485 0.9366 0.0841 0.077 Uiso 1 1 calc R . .
H12B H 0.7145 0.8912 0.0462 0.077 Uiso 1 1 calc R . .
H12C H 0.7501 0.9622 0.1082 0.077 Uiso 1 1 calc R . .
C123 C 0.7117(3) 0.8157(5) 0.1863(2) 0.0516(12) Uani 1 1 d . . .
H12D H 0.6555 0.8525 0.1850 0.067 Uiso 1 1 calc R . .
H12E H 0.7584 0.8704 0.2053 0.067 Uiso 1 1 calc R . .
H12F H 0.7174 0.7419 0.2098 0.067 Uiso 1 1 calc R . .
C124 C 0.6438(3) 0.7037(5) 0.0918(2) 0.0560(13) Uani 1 1 d . . .
H12G H 0.6484 0.6300 0.1153 0.073 Uiso 1 1 calc R . .
H12H H 0.6479 0.6854 0.0506 0.073 Uiso 1 1 calc R . .
H12I H 0.5880 0.7419 0.0903 0.073 Uiso 1 1 calc R . .
C211 C 1.0179(3) 1.1384(3) 0.23212(19) 0.0354(9) Uani 1 1 d . . .
C212 C 0.9454(3) 1.1874(4) 0.1804(2) 0.0537(12) Uani 1 1 d . . .
H21C H 0.9254 1.2637 0.1926 0.070 Uiso 1 1 calc R . .
H21D H 0.8969 1.1311 0.1713 0.070 Uiso 1 1 calc R . .
H21E H 0.9675 1.1986 0.1444 0.070 Uiso 1 1 calc R . .
C213 C 1.0919(3) 1.2289(4) 0.2456(2) 0.0459(11) Uani 1 1 d . . .
H21F H 1.0709 1.3042 0.2583 0.060 Uiso 1 1 calc R . .
H21G H 1.1127 1.2418 0.2092 0.060 Uiso 1 1 calc R . .
H21H H 1.1395 1.1987 0.2782 0.060 Uiso 1 1 calc R . .
C214 C 0.9825(3) 1.1206(4) 0.2883(2) 0.0495(12) Uani 1 1 d . . .
H21I H 1.0293 1.0934 0.3222 0.064 Uiso 1 1 calc R . .
H21L H 0.9362 1.0610 0.2796 0.064 Uiso 1 1 calc R . .
H21M H 0.9593 1.1960 0.2990 0.064 Uiso 1 1 calc R . .
C221 C 1.1516(2) 0.9270(3) 0.25023(18) 0.0330(8) Uani 1 1 d . . .
C222 C 1.1537(3) 0.7984(4) 0.2279(2) 0.0479(11) Uani 1 1 d . . .
H22A H 1.1536 0.7987 0.1849 0.062 Uiso 1 1 calc R . .
H22B H 1.1026 0.7556 0.2333 0.062 Uiso 1 1 calc R . .
H22C H 1.2063 0.7589 0.2512 0.062 Uiso 1 1 calc R . .
C223 C 1.1516(3) 0.9244(5) 0.3169(2) 0.0542(13) Uani 1 1 d . . .
H22D H 1.2049 0.8862 0.3401 0.070 Uiso 1 1 calc R . .
H22E H 1.1012 0.8794 0.3221 0.070 Uiso 1 1 calc R . .
H22F H 1.1488 1.0058 0.3315 0.070 Uiso 1 1 calc R . .
C224 C 1.2321(3) 0.9919(5) 0.2414(3) 0.0625(15) Uani 1 1 d . . .
H22G H 1.2843 0.9538 0.2661 0.081 Uiso 1 1 calc R . .
H22H H 1.2303 1.0751 0.2538 0.081 Uiso 1 1 calc R . .
H22I H 1.2331 0.9885 0.1987 0.081 Uiso 1 1 calc R . .
C1S C 0.4125(6) 1.0614(12) 0.1562(4) 0.122(4) Uani 1 1 d . . .
H1S1 H 0.435(7) 1.130(10) 0.182(5) 0.183 Uiso 1 1 calc . . .
H1S2 H 0.373(7) 1.014(10) 0.175(5) 0.183 Uiso 1 1 calc . . .
C2S C 0.400(2) 1.0160(15) 0.0607(4) 0.301(18) Uani 1 1 d . . .
H2S1 H 0.352(18) 0.97(3) 0.037(13) 0.451 Uiso 1 1 calc . . .
H2S2 H 0.43(2) 1.06(3) 0.031(13) 0.451 Uiso 1 1 calc . . .
C3S C 0.4823(7) 0.9894(11) 0.1451(6) 0.132(4) Uani 1 1 d . . .
H3S1 H 0.535(8) 1.039(11) 0.148(6) 0.199 Uiso 1 1 calc . . .
H3S2 H 0.497(8) 0.925(11) 0.176(6) 0.199 Uiso 1 1 calc . . .
C4S C 0.3671(8) 1.1009(11) 0.0900(9) 0.186(7) Uani 1 1 d . . .
H4S1 H 0.303(11) 1.096(15) 0.082(8) 0.279 Uiso 1 1 calc . . .
H4S2 H 0.385(10) 1.182(16) 0.081(7) 0.279 Uiso 1 1 calc . . .
O1S O 0.4555(10) 0.9465(18) 0.0928(11) 0.359(13) Uani 1 1 d . . .
HP1 H 1.0821 1.0528 0.1608 0.048(12) Uiso 1 1 d . . .

loop_
_atom_site_aniso_label
_atom_site_aniso_U_11
_atom_site_aniso_U_22
_atom_site_aniso_U_33
_atom_site_aniso_U_23
_atom_site_aniso_U_13
_atom_site_aniso_U_12
Pt1 0.02677(7) 0.02155(7) 0.02186(7) 0.00280(5) 0.00785(5) -0.00036(5)
Pt2 0.03674(8) 0.03030(8) 0.02116(7) 0.00044(5) 0.00952(6) -0.00211(6)
Br1 0.0789(4) 0.0704(3) 0.0272(2) -0.0048(2) 0.0233(2) -0.0255(3)
P2 0.0273(4) 0.0223(4) 0.0283(5) 0.0020(4) 0.0105(4) -0.0005(4)
P1 0.0284(5) 0.0262(4) 0.0215(4) 0.0017(3) 0.0080(3) -0.0013(4)
C1 0.046(2) 0.044(2) 0.0196(18) -0.0029(16) 0.0088(16) -0.0031(19)
O1 0.0523(19) 0.061(2) 0.0378(17) -0.0111(15) 0.0063(14) -0.0141(17)
C10 0.0294(18) 0.0310(19) 0.0262(18) 0.0015(15) 0.0057(14) -0.0047(15)
C11 0.035(2) 0.033(2) 0.030(2) 0.0047(16) 0.0070(16) -0.0007(16)
C12 0.040(2) 0.036(2) 0.0286(19) 0.0058(16) 0.0128(16) 0.0046(17)
C13 0.046(3) 0.062(3) 0.031(2) 0.001(2) 0.0068(18) -0.002(2)
C14 0.063(3) 0.077(4) 0.027(2) 0.000(2) 0.007(2) 0.012(3)
C15 0.081(4) 0.062(3) 0.035(2) 0.014(2) 0.031(2) 0.025(3)
C16 0.075(4) 0.047(3) 0.051(3) 0.007(2) 0.040(3) 0.001(2)
C17 0.057(3) 0.043(2) 0.040(2) -0.0025(19) 0.025(2) -0.008(2)
C2 0.043(2) 0.0309(19) 0.0268(19) 0.0075(15) 0.0081(16) -0.0013(17)
C3 0.040(2) 0.034(2) 0.0223(17) 0.0041(15) 0.0126(15) -0.0041(16)
C4 0.042(2) 0.046(2) 0.029(2) -0.0022(17) 0.0172(17) -0.0036(19)
C5 0.050(3) 0.065(3) 0.041(2) -0.001(2) 0.025(2) -0.012(2)
C6 0.051(3) 0.113(5) 0.069(4) -0.008(4) 0.035(3) -0.020(3)
C7 0.058(4) 0.120(6) 0.103(5) 0.001(4) 0.050(4) 0.019(4)
C8 0.069(4) 0.077(4) 0.097(5) -0.005(3) 0.049(4) 0.016(3)
C9 0.054(3) 0.051(3) 0.061(3) -0.002(2) 0.031(2) 0.006(2)
C111 0.047(2) 0.0255(19) 0.0293(19) 0.0081(15) 0.0063(17) -0.0051(17)
C112 0.052(3) 0.033(2) 0.057(3) 0.012(2) 0.001(2) 0.006(2)
C113 0.078(3) 0.048(3) 0.041(3) 0.010(2) 0.022(2) -0.015(2)
C114 0.068(3) 0.027(2) 0.047(3) 0.0025(18) -0.004(2) -0.006(2)
C121 0.0277(19) 0.048(2) 0.033(2) -0.0073(17) 0.0099(16) 0.0000(17)
C122 0.048(3) 0.060(3) 0.074(4) 0.011(3) 0.021(3) 0.025(2)
C123 0.037(2) 0.078(3) 0.043(3) -0.020(2) 0.0143(19) 0.000(2)
C124 0.033(2) 0.084(4) 0.050(3) -0.027(3) 0.010(2) -0.008(2)
C211 0.038(2) 0.0231(18) 0.047(2) -0.0016(16) 0.0147(18) 0.0000(16)
C212 0.050(3) 0.032(2) 0.073(3) 0.001(2) 0.005(2) 0.013(2)
C213 0.053(3) 0.032(2) 0.056(3) -0.010(2) 0.020(2) -0.011(2)
C214 0.059(3) 0.037(2) 0.065(3) -0.009(2) 0.037(2) 0.001(2)
C221 0.0285(19) 0.034(2) 0.036(2) 0.0029(16) 0.0067(16) 0.0001(16)
C222 0.041(2) 0.036(2) 0.064(3) 0.001(2) 0.008(2) 0.0120(19)
C223 0.046(3) 0.076(4) 0.036(2) 0.006(2) 0.001(2) 0.016(2)
C224 0.028(2) 0.060(3) 0.098(4) 0.018(3) 0.013(2) -0.002(2)
C1S 0.095(6) 0.196(12) 0.082(6) -0.034(6) 0.034(5) 0.025(7)
C2S 0.68(5) 0.162(12) 0.039(5) 0.022(6) 0.057(12) 0.19(2)
C3S 0.117(8) 0.120(9) 0.150(10) 0.013(7) 0.014(8) 0.047(7)
C4S 0.103(7) 0.085(7) 0.33(2) 0.059(11) -0.019(10) 0.044(6)
O1S 0.235(14) 0.37(2) 0.44(3) -0.29(2) 0.025(16) 0.054(14)

loop_
_geom_bond_atom_site_label_1
_geom_bond_atom_site_label_2
_geom_bond_distance
_geom_bond_site_symmetry_2
_geom_bond_publ_flag
Pt1 C10 1.970(4) . ?
Pt1 C2 2.234(4) . ?
Pt1 P2 2.3372(9) . ?
Pt1 P1 2.3383(9) . ?
Pt1 C3 2.402(4) . ?
Pt2 C1 1.903(4) . ?
Pt2 C3 2.066(4) . ?
Pt2 P1 2.2943(9) . ?
Pt2 Br1 2.5222(4) . ?
P2 C211 1.872(4) . ?
P2 C221 1.871(4) . ?
P1 C121 1.891(4) . ?
P1 C111 1.896(4) . ?
C1 O1 1.138(5) . ?
C10 C11 1.214(5) . ?
C11 C12 1.439(5) . ?
C12 C13 1.393(6) . ?
C12 C17 1.398(6) . ?
C13 C14 1.380(6) . ?
C14 C15 1.364(8) . ?
C15 C16 1.372(8) . ?
C16 C17 1.380(6) . ?
C2 C3 1.381(5) . ?
C3 C4 1.494(6) . ?
C4 C9 1.387(7) . ?
C4 C5 1.406(6) . ?
C5 C6 1.395(8) . ?
C6 C7 1.383(10) . ?
C7 C8 1.360(9) . ?
C8 C9 1.391(7) . ?
C111 C113 1.526(6) . ?
C111 C114 1.532(6) . ?
C111 C112 1.540(6) . ?
C121 C123 1.526(6) . ?
C121 C122 1.528(7) . ?
C121 C124 1.535(6) . ?
C211 C212 1.533(6) . ?
C211 C214 1.537(6) . ?
C211 C213 1.530(6) . ?
C221 C223 1.521(6) . ?
C221 C224 1.531(6) . ?
C221 C222 1.538(6) . ?
C1S C3S 1.447(14) . ?
C1S C4S 1.567(18) . ?
C2S O1S 1.27(2) . ?
C2S C4S 1.35(2) . ?
C2S C3S 2.06(2) . ?
C3S O1S 1.260(18) . ?
